data_4116301
loop_
_publ_author_name
'Xinjian Lei'
'Maoyu Shang'
'Thomas P. Fehlner'

_publ_section_title
;
 Chemistry of Dimetallaboranes Derived from the Reaction of [Cp*MCl2]2
 with Monoboranes (M = Ru, Rh; Cp* = \h5-C5Me5)
;
_journal_name_full 'Journal of the American Chemical Society'
_journal_page_first 1275
_journal_page_last 1287
_journal_paper_doi 10.1021/ja982954j
_journal_volume 121
_journal_year 1999
_chemical_formula_sum 'C24 H34 B4 Fe O4 Ru2'
_chemical_formula_weight 687.74
_chemical_name_systematic
;

{Cp*Ru}2{Fe(CO)3}(mu-CO)B4H4

;
_space_group_IT_number 14
_symmetry_cell_setting monoclinic
_symmetry_space_group_name_Hall '-P 2yn'
_symmetry_space_group_name_H-M 'P 1 21/n 1'
_atom_sites_solution_hydrogens mixed
_atom_sites_solution_primary direct
_atom_sites_solution_secondary difmap
_audit_creation_method SHELXL
_cell_angle_alpha 90.00
_cell_angle_beta 99.944(10)
_cell_angle_gamma 90.00
_cell_formula_units_Z 4
_cell_length_a 9.241(3)
_cell_length_b 15.112(3)
_cell_length_c 20.047(3)
_cell_measurement_reflns_used 25
_cell_measurement_temperature 293(2)
_cell_measurement_theta_max 20
_cell_measurement_theta_min 18
_cell_volume 2757.5(11)
_computing_cell_refinement 'CAD4-Argus (Enraf-Nonius, 1996)'
_computing_data_collection 'CAD4-Argus (Enraf-Nonius, 1996)'
_computing_data_reduction
;

Chi90s (Boyle, 1996)

Xcad4 (Harms, 1996)

SHELXTL-V5 (Siemens, 1994)

;
_computing_molecular_graphics
;

ORTEP-III (Farrugia, Burnett & Johnson 1996 )

;
_computing_publication_material 'SHELXTL-V5 (Siemens, 1994)'
_computing_structure_refinement 'SHELXL-93 (Sheldrick, 1993)'
_computing_structure_solution 'SHELXS-86 (Sheldrick, 1990)'
_diffrn_ambient_temperature 293(2)
_diffrn_measurement_device 'Enraf Nonius CAD4'
_diffrn_measurement_method Omega-theta-scans
_diffrn_radiation_monochromator graphite
_diffrn_radiation_source 'fine-focus sealed tube'
_diffrn_radiation_type MoK\a
_diffrn_radiation_wavelength 0.71073
_diffrn_reflns_av_R_equivalents 0.0383
_diffrn_reflns_av_sigmaI/netI 0.0168
_diffrn_reflns_limit_h_max 10
_diffrn_reflns_limit_h_min -10
_diffrn_reflns_limit_k_max 17
_diffrn_reflns_limit_k_min 0
_diffrn_reflns_limit_l_max 23
_diffrn_reflns_limit_l_min 0
_diffrn_reflns_number 4969
_diffrn_reflns_theta_max 24.99
_diffrn_reflns_theta_min 2.06
_diffrn_standards_decay_% 0
_diffrn_standards_interval_count 200
_diffrn_standards_interval_time 120
_diffrn_standards_number 3
_exptl_absorpt_coefficient_mu 1.628
_exptl_absorpt_correction_T_max 1.000
_exptl_absorpt_correction_T_min 0.9359
_exptl_absorpt_correction_type empirical
_exptl_crystal_colour red
_exptl_crystal_density_diffrn 1.657
_exptl_crystal_description block-shape
_exptl_crystal_F_000 1376
_exptl_crystal_size_max 0.42
_exptl_crystal_size_mid 0.30
_exptl_crystal_size_min 0.25
_refine_diff_density_max 1.266
_refine_diff_density_min -0.546
_refine_diff_density_rms 0.075
_refine_ls_extinction_method none
_refine_ls_goodness_of_fit_all 1.108
_refine_ls_goodness_of_fit_obs 1.110
_refine_ls_hydrogen_treatment mixed
_refine_ls_matrix_type full
_refine_ls_number_parameters 420
_refine_ls_number_reflns 4825
_refine_ls_number_restraints 24
_refine_ls_restrained_S_all 1.110
_refine_ls_restrained_S_obs 1.108
_refine_ls_R_factor_all 0.0363
_refine_ls_R_factor_obs 0.0323
_refine_ls_shift/esd_max 0.000
_refine_ls_shift/esd_mean 0.000
_refine_ls_structure_factor_coef Fsqd
_refine_ls_weighting_details 'w=1/[\s^2^(Fo^2^)+(0.0444P)^2^+3.8375P] where P=(Fo^2^+2Fc^2^)/3'
_refine_ls_weighting_scheme calc
_refine_ls_wR_factor_all 0.0912
_refine_ls_wR_factor_obs 0.0866
_reflns_number_observed 4406
_reflns_number_total 4828
_reflns_observed_criterion >2sigma(I)
_cod_data_source_file ja982954j_5.cif
_cod_data_source_block fe9811,compound7
_cod_depositor_comments
;
The following automatic conversions were performed:

'_refine_ls_weighting_scheme' value 'calc
w=1/[\s^2^(Fo^2^)+(0.0444P)^2^+3.8375P] where P=(Fo^2^+2Fc^2^)/3' was
changed to 'calc'. New tag '_refine_ls_weighting_details' was
created. The value of the new tag was set to
'w=1/[\s^2^(Fo^2^)+(0.0444P)^2^+3.8375P] where P=(Fo^2^+2Fc^2^)/3'.

Automatic conversion script
Id: cif_fix_values 3143 2015-03-26 13:38:13Z robertas 
;
_cod_database_code 4116301

loop_
_symmetry_equiv_pos_as_xyz
'x, y, z'
'-x+1/2, y+1/2, -z+1/2'
'-x, -y, -z'
'x-1/2, -y-1/2, z-1/2'

loop_
_atom_site_aniso_label
_atom_site_aniso_U_11
_atom_site_aniso_U_22
_atom_site_aniso_U_33
_atom_site_aniso_U_23
_atom_site_aniso_U_13
_atom_site_aniso_U_12
Ru1 0.0493(2) 0.0425(2) 0.0343(2) 0.00113(12) 0.00374(13) 0.00132(13)
Ru2 0.0442(2) 0.0404(2) 0.0343(2) 0.00141(12) 0.00381(12) -0.00369(12)
Fe 0.0472(3) 0.0569(4) 0.0603(4) 0.0029(3) -0.0032(3) -0.0110(3)
B1 0.088(4) 0.054(3) 0.040(3) 0.003(2) 0.011(2) 0.021(3)
B2 0.086(4) 0.049(3) 0.043(3) -0.009(2) -0.003(3) -0.001(3)
B3 0.085(4) 0.044(3) 0.050(3) -0.006(2) 0.000(3) -0.003(3)
B4 0.053(3) 0.057(3) 0.046(2) 0.011(2) 0.013(2) 0.009(2)
C1 0.076(3) 0.054(3) 0.057(3) 0.017(2) 0.017(2) 0.015(2)
C2 0.081(3) 0.060(3) 0.037(2) 0.011(2) -0.007(2) -0.002(2)
C3 0.096(4) 0.059(3) 0.057(3) 0.018(2) 0.036(3) 0.014(3)
C4 0.071(3) 0.072(3) 0.068(3) 0.031(3) -0.001(3) -0.011(3)
C5 0.105(4) 0.049(3) 0.049(2) 0.011(2) 0.004(3) -0.016(3)
C6 0.138(6) 0.103(5) 0.120(6) 0.041(4) 0.053(5) 0.068(5)
C7 0.142(6) 0.114(5) 0.067(4) 0.027(4) -0.042(4) -0.037(5)
C8 0.205(9) 0.103(5) 0.107(5) 0.018(4) 0.102(6) 0.036(5)
C9 0.075(4) 0.136(6) 0.164(7) 0.081(6) -0.006(4) -0.027(4)
C10 0.229(10) 0.069(4) 0.070(4) -0.005(3) 0.016(5) -0.055(5)
C11 0.050(9) 0.047(9) 0.044(8) 0.011(6) 0.004(6) 0.004(6)
C12 0.056(12) 0.034(7) 0.042(6) 0.006(5) 0.009(7) 0.002(7)
C13 0.062(19) 0.042(16) 0.049(19) 0.017(11) -0.012(13) -0.014(13)
C14 0.059(10) 0.070(15) 0.027(6) 0.009(10) 0.008(6) 0.001(11)
C15 0.048(11) 0.069(11) 0.041(9) 0.007(7) 0.001(6) -0.008(11)
C16 0.049(6) 0.118(12) 0.067(9) 0.018(8) -0.015(5) -0.025(7)
C17 0.095(10) 0.066(7) 0.071(7) 0.010(6) 0.003(7) 0.049(7)
C18 0.103(9) 0.066(8) 0.076(8) 0.034(6) -0.014(7) -0.041(7)
C19 0.082(9) 0.155(14) 0.055(7) 0.016(9) 0.036(6) 0.014(10)
C20 0.132(11) 0.078(8) 0.040(7) -0.025(6) -0.019(7) -0.013(8)
C11A 0.081(22) 0.108(33) 0.054(17) 0.025(17) -0.035(16) -0.057(21)
C12A 0.042(10) 0.153(31) 0.062(10) 0.051(14) 0.014(7) 0.028(12)
C13A 0.126(30) 0.045(10) 0.055(12) 0.008(8) -0.014(13) 0.004(14)
C14A 0.064(12) 0.107(33) 0.057(20) 0.038(26) 0.015(10) -0.010(23)
C15A 0.118(44) 0.081(20) 0.032(8) -0.011(14) 0.004(20) 0.023(19)
C16A 0.260(38) 0.315(45) 0.092(16) 0.047(23) -0.050(21) -0.231(35)
C17A 0.214(31) 0.362(50) 0.164(21) 0.118(28) 0.098(23) 0.223(33)
C18A 0.423(47) 0.044(8) 0.138(18) 0.019(9) -0.111(23) -0.043(16)
C19A 0.082(12) 0.623(72) 0.118(18) 0.184(35) 0.024(12) -0.033(29)
C20A 0.563(72) 0.220(33) 0.041(8) -0.016(14) 0.022(22) 0.247(40)
C21 0.057(2) 0.050(2) 0.045(2) 0.000(2) 0.010(2) 0.003(2)
O21 0.092(2) 0.056(2) 0.062(2) -0.009(2) 0.020(2) 0.004(2)
C22 0.065(3) 0.107(5) 0.082(4) 0.013(3) -0.015(3) -0.013(3)
O22 0.089(3) 0.199(6) 0.103(4) 0.017(4) -0.040(3) -0.010(4)
C23 0.063(3) 0.083(4) 0.096(4) 0.014(3) -0.001(3) -0.020(3)
O23 0.101(3) 0.111(4) 0.156(5) 0.045(3) 0.015(3) -0.044(3)
C24 0.057(3) 0.092(4) 0.108(5) -0.007(4) 0.021(3) -0.011(3)
O24 0.077(3) 0.141(5) 0.196(6) -0.045(4) 0.062(3) 0.002(3)

loop_
_atom_site_label
_atom_site_type_symbol
_atom_site_fract_x
_atom_site_fract_y
_atom_site_fract_z
_atom_site_U_iso_or_equiv
_atom_site_thermal_displace_type
_atom_site_occupancy
_atom_site_calc_flag
_atom_site_refinement_flags
_atom_site_disorder_group
Ru1 Ru 0.14080(3) 0.36395(2) 0.299282(15) 0.04244(11) Uani 1 d . .
Ru2 Ru 0.18888(3) 0.26332(2) 0.411099(15) 0.03996(11) Uani 1 d . .
Fe Fe -0.08565(7) 0.27374(4) 0.33767(3) 0.0563(2) Uani 1 d . .
B1 B 0.2117(7) 0.2234(4) 0.3062(3) 0.0610(14) Uani 1 d D .
H1 H 0.3074(49) 0.1919(36) 0.2863(26) 0.091 Uiso 1 d D .
B2 B 0.0373(7) 0.2407(3) 0.2632(3) 0.0612(14) Uani 1 d D .
H2 H -0.0133(61) 0.2144(36) 0.2109(21) 0.092 Uiso 1 d D .
B3 B 0.0697(7) 0.1740(3) 0.3371(3) 0.0611(13) Uani 1 d D .
H3 H 0.0445(61) 0.0991(26) 0.3408(27) 0.092 Uiso 1 d D .
B4 B 0.3314(6) 0.3050(3) 0.3487(2) 0.0516(11) Uani 1 d D .
H4 H 0.4532(41) 0.3076(35) 0.3503(25) 0.077 Uiso 1 d D .
C1 C 0.0494(6) 0.4952(3) 0.2569(2) 0.0618(12) Uani 1 d . .
C2 C 0.0627(6) 0.4353(3) 0.2030(2) 0.0614(12) Uani 1 d . .
C3 C 0.2166(6) 0.4165(3) 0.2086(2) 0.0681(13) Uani 1 d . .
C4 C 0.2913(6) 0.4661(4) 0.2635(3) 0.0722(14) Uani 1 d . .
C5 C 0.1903(7) 0.5130(3) 0.2922(2) 0.0686(13) Uani 1 d . .
C6 C -0.0879(9) 0.5394(5) 0.2697(4) 0.117(3) Uani 1 d . .
H6A H -0.1718(9) 0.5079(5) 0.2464(4) 0.175 Uiso 1 calc R .
H6B H -0.0903(9) 0.5992(5) 0.2535(4) 0.175 Uiso 1 calc R .
H6C H -0.0898(9) 0.5394(5) 0.3174(4) 0.175 Uiso 1 calc R .
C7 C -0.0564(9) 0.4088(5) 0.1454(3) 0.115(3) Uani 1 d . .
H7A H -0.0461(9) 0.3473(5) 0.1353(3) 0.172 Uiso 1 calc R .
H7B H -0.0484(9) 0.4436(5) 0.1062(3) 0.172 Uiso 1 calc R .
H7C H -0.1507(9) 0.4187(5) 0.1581(3) 0.172 Uiso 1 calc R .
C8 C 0.2826(11) 0.3622(5) 0.1590(4) 0.129(3) Uani 1 d . .
H8A H 0.3239(11) 0.4007(5) 0.1291(4) 0.194 Uiso 1 calc R .
H8B H 0.2078(11) 0.3261(5) 0.1331(4) 0.194 Uiso 1 calc R .
H8C H 0.3583(11) 0.3250(5) 0.1830(4) 0.194 Uiso 1 calc R .
C9 C 0.4580(7) 0.4757(5) 0.2821(4) 0.128(3) Uani 1 d . .
H9A H 0.4896(7) 0.5256(5) 0.2587(4) 0.192 Uiso 1 calc R .
H9B H 0.5043(7) 0.4230(5) 0.2692(4) 0.192 Uiso 1 calc R .
H9C H 0.4849(7) 0.4843(5) 0.3301(4) 0.192 Uiso 1 calc R .
C10 C 0.2293(11) 0.5780(4) 0.3495(3) 0.124(3) Uani 1 d . .
H10A H 0.1425(11) 0.5931(4) 0.3674(3) 0.186 Uiso 1 calc R .
H10B H 0.2700(11) 0.6305(4) 0.3331(3) 0.186 Uiso 1 calc R .
H10C H 0.3002(11) 0.5518(4) 0.3846(3) 0.186 Uiso 1 calc R .
C11 C 0.3913(27) 0.2647(22) 0.4958(18) 0.047(5) Uani 0.50 d PD 1
C12 C 0.3351(28) 0.1771(12) 0.4798(9) 0.044(4) Uani 0.50 d PD 1
C13 C 0.1965(29) 0.1702(16) 0.4968(13) 0.054(8) Uani 0.50 d PD 1
C14 C 0.1580(27) 0.2549(20) 0.5207(11) 0.052(5) Uani 0.50 d PD 1
C15 C 0.2796(49) 0.3100(19) 0.5208(20) 0.054(6) Uani 0.50 d PD 1
C16 C 0.5430(15) 0.2970(12) 0.4937(9) 0.081(4) Uani 0.50 d PD 1
H16A H 0.5870(15) 0.2607(12) 0.4633(9) 0.121 Uiso 0.50 calc PR 1
H16B H 0.6009(15) 0.2940(12) 0.5382(9) 0.121 Uiso 0.50 calc PR 1
H16C H 0.5387(15) 0.3572(12) 0.4781(9) 0.121 Uiso 0.50 calc PR 1
C17 C 0.4198(15) 0.1039(8) 0.4526(7) 0.079(4) Uani 0.50 d PD 1
H17A H 0.4472(15) 0.0601(8) 0.4872(7) 0.119 Uiso 0.50 calc PR 1
H17B H 0.5066(15) 0.1279(8) 0.4392(7) 0.119 Uiso 0.50 calc PR 1
H17C H 0.3594(15) 0.0770(8) 0.4141(7) 0.119 Uiso 0.50 calc PR 1
C18 C 0.1107(15) 0.0862(8) 0.4986(7) 0.085(4) Uani 0.50 d PD 1
H18A H 0.0099(15) 0.1002(8) 0.4999(7) 0.128 Uiso 0.50 calc PR 1
H18B H 0.1511(15) 0.0528(8) 0.5382(7) 0.128 Uiso 0.50 calc PR 1
H18C H 0.1163(15) 0.0518(8) 0.4589(7) 0.128 Uiso 0.50 calc PR 1
C19 C 0.0197(17) 0.2779(11) 0.5472(7) 0.094(5) Uani 0.50 d PD 1
H19A H -0.0501(17) 0.2307(11) 0.5370(7) 0.141 Uiso 0.50 calc PR 1
H19B H -0.0212(17) 0.3315(11) 0.5261(7) 0.141 Uiso 0.50 calc PR 1
H19C H 0.0424(17) 0.2862(11) 0.5953(7) 0.141 Uiso 0.50 calc PR 1
C20 C 0.2933(18) 0.4024(10) 0.5486(6) 0.087(4) Uani 0.50 d PD 1
H20A H 0.3738(18) 0.4318(10) 0.5335(6) 0.131 Uiso 0.50 calc PR 1
H20B H 0.3108(18) 0.4001(10) 0.5972(6) 0.131 Uiso 0.50 calc PR 1
H20C H 0.2040(18) 0.4343(10) 0.5330(6) 0.131 Uiso 0.50 calc PR 1
C11A C 0.3646(43) 0.2823(33) 0.5015(19) 0.087(15) Uani 0.50 d PD 2
C12A C 0.3769(30) 0.1932(31) 0.4736(14) 0.085(12) Uani 0.50 d PD 2
C13A C 0.2445(52) 0.1489(17) 0.4822(18) 0.079(11) Uani 0.50 d PD 2
C14A C 0.1623(24) 0.2090(31) 0.5122(14) 0.075(12) Uani 0.50 d PD 2
C15A C 0.2395(56) 0.2910(24) 0.5250(16) 0.078(15) Uani 0.50 d PD 2
C16A C 0.4961(28) 0.3425(18) 0.5097(13) 0.232(22) Uani 0.50 d PD 2
H16D H 0.5057(28) 0.3670(18) 0.4665(13) 0.348 Uiso 0.50 calc PR 2
H16E H 0.5829(28) 0.3094(18) 0.5275(13) 0.348 Uiso 0.50 calc PR 2
H16F H 0.4835(28) 0.3895(18) 0.5404(13) 0.348 Uiso 0.50 calc PR 2
C17A C 0.4985(26) 0.1465(17) 0.4486(13) 0.239(22) Uani 0.50 d PD 2
H17D H 0.5712(26) 0.1287(17) 0.4864(13) 0.359 Uiso 0.50 calc PR 2
H17E H 0.5424(26) 0.1854(17) 0.4199(13) 0.359 Uiso 0.50 calc PR 2
H17F H 0.4604(26) 0.0951(17) 0.4234(13) 0.359 Uiso 0.50 calc PR 2
C18A C 0.2103(30) 0.0521(9) 0.4700(10) 0.221(17) Uani 0.50 d PD 2
H18D H 0.2483(30) 0.0191(9) 0.5101(10) 0.331 Uiso 0.50 calc PR 2
H18E H 0.2552(30) 0.0315(9) 0.4331(10) 0.331 Uiso 0.50 calc PR 2
H18F H 0.1059(30) 0.0441(9) 0.4590(10) 0.331 Uiso 0.50 calc PR 2
C19A C 0.0213(20) 0.1915(21) 0.5382(10) 0.273(25) Uani 0.50 d PD 2
H19D H -0.0372(20) 0.2444(21) 0.5342(10) 0.410 Uiso 0.50 calc PR 2
H19E H 0.0435(20) 0.1740(21) 0.5849(10) 0.410 Uiso 0.50 calc PR 2
H19F H -0.0321(20) 0.1451(21) 0.5121(10) 0.410 Uiso 0.50 calc PR 2
C20A C 0.1980(34) 0.3701(15) 0.5633(9) 0.278(27) Uani 0.50 d PD 2
H20D H 0.1439(34) 0.3509(15) 0.5975(9) 0.418 Uiso 0.50 calc PR 2
H20E H 0.1382(34) 0.4094(15) 0.5325(9) 0.418 Uiso 0.50 calc PR 2
H20F H 0.2853(34) 0.4005(15) 0.5842(9) 0.418 Uiso 0.50 calc PR 2
C21 C 0.0934(5) 0.3853(3) 0.3939(2) 0.0506(9) Uani 1 d . .
O21 O 0.0694(4) 0.4472(2) 0.4265(2) 0.0691(9) Uani 1 d . .
C22 C -0.2160(6) 0.2807(5) 0.2634(3) 0.088(2) Uani 1 d . .
O22 O -0.3051(6) 0.2844(5) 0.2155(3) 0.137(2) Uani 1 d . .
C23 C -0.1612(6) 0.1827(4) 0.3748(3) 0.083(2) Uani 1 d . .
O23 O -0.2142(5) 0.1238(3) 0.3974(3) 0.124(2) Uani 1 d . .
C24 C -0.1805(6) 0.3546(4) 0.3809(4) 0.085(2) Uani 1 d . .
O24 O -0.2467(5) 0.4029(4) 0.4075(3) 0.133(2) Uani 1 d . .

loop_
_atom_type_symbol
_atom_type_description
_atom_type_scat_dispersion_real
_atom_type_scat_dispersion_imag
_atom_type_scat_source
C C 0.0033 0.0016 'International Tables Vol C Tables 4.2.6.8 and 6.1.1.4'
H H 0.0000 0.0000 'International Tables Vol C Tables 4.2.6.8 and 6.1.1.4'
B B 0.0013 0.0007 'International Tables Vol C Tables 4.2.6.8 and 6.1.1.4'
O O 0.0106 0.0060 'International Tables Vol C Tables 4.2.6.8 and 6.1.1.4'
Fe Fe 0.3463 0.8444 'International Tables Vol C Tables 4.2.6.8 and 6.1.1.4'
Ru Ru -1.2594 0.8363 'International Tables Vol C Tables 4.2.6.8 and 6.1.1.4'

loop_
_geom_angle_atom_site_label_1
_geom_angle_atom_site_label_2
_geom_angle_atom_site_label_3
_geom_angle
C21 Ru1 B4 85.7(2)
C21 Ru1 B2 107.0(2)
B4 Ru1 B2 94.6(2)
C21 Ru1 C3 149.0(2)
B4 Ru1 C3 100.6(2)
B2 Ru1 C3 102.7(2)
C21 Ru1 C2 129.8(2)
B4 Ru1 C2 138.4(2)
B2 Ru1 C2 94.0(2)
C3 Ru1 C2 37.9(2)
C21 Ru1 B1 101.6(2)
B4 Ru1 B1 48.7(2)
B2 Ru1 B1 46.0(2)
C3 Ru1 B1 105.3(2)
C2 Ru1 B1 124.6(2)
C21 Ru1 C1 94.8(2)
B4 Ru1 C1 142.1(2)
B2 Ru1 C1 121.0(2)
C3 Ru1 C1 61.7(2)
C2 Ru1 C1 37.2(2)
B1 Ru1 C1 161.6(2)
C21 Ru1 C4 115.2(2)
B4 Ru1 C4 85.8(2)
B2 Ru1 C4 137.6(2)
C3 Ru1 C4 36.6(2)
C2 Ru1 C4 61.4(2)
B1 Ru1 C4 118.6(2)
C1 Ru1 C4 59.7(2)
C21 Ru1 C5 88.8(2)
B4 Ru1 C5 106.8(2)
B2 Ru1 C5 154.4(2)
C3 Ru1 C5 60.2(2)
C2 Ru1 C5 60.7(2)
B1 Ru1 C5 151.4(2)
C1 Ru1 C5 35.6(2)
C4 Ru1 C5 34.9(2)
C21 Ru1 Ru2 49.08(12)
B4 Ru1 Ru2 49.53(13)
B2 Ru1 Ru2 77.90(14)
C3 Ru1 Ru2 149.61(14)
C2 Ru1 Ru2 169.85(13)
B1 Ru1 Ru2 53.17(13)
C1 Ru1 Ru2 143.91(12)
C4 Ru1 Ru2 128.79(12)
C5 Ru1 Ru2 126.79(12)
C21 Ru1 Fe 61.16(13)
B4 Ru1 Fe 106.40(14)
B2 Ru1 Fe 49.0(2)
C3 Ru1 Fe 141.6(2)
C2 Ru1 Fe 109.84(14)
B1 Ru1 Fe 74.7(2)
C1 Ru1 Fe 106.87(13)
C4 Ru1 Fe 166.43(15)
C5 Ru1 Fe 132.7(2)
Ru2 Ru1 Fe 60.22(2)
C21 Ru2 B4 85.7(2)
C21 Ru2 B3 107.0(2)
B4 Ru2 B3 94.4(2)
C21 Ru2 C12 147.6(4)
B4 Ru2 C12 100.0(7)
B3 Ru2 C12 104.3(5)
C21 Ru2 C13 131.2(9)
B4 Ru2 C13 136.6(8)
B3 Ru2 C13 94.6(6)
C12 Ru2 C13 36.7(7)
C21 Ru2 C12A 142.6(13)
B4 Ru2 C12A 88.2(6)
B3 Ru2 C12A 110.2(13)
C21 Ru2 B1 101.1(2)
B4 Ru2 B1 48.5(2)
B3 Ru2 B1 45.9(2)
C12 Ru2 B1 106.5(4)
C13 Ru2 B1 124.3(9)
C12A Ru2 B1 102.1(8)
C21 Ru2 C11A 104.6(15)
B4 Ru2 C11A 90.1(10)
B3 Ru2 C11A 148.2(14)
C12A Ru2 C11A 38.5(12)
B1 Ru2 C11A 128.7(15)
C21 Ru2 C14A 111.8(12)
B4 Ru2 C14A 147.3(6)
B3 Ru2 C14A 105.7(11)
C12A Ru2 C14A 60.9(8)
B1 Ru2 C14A 142.8(13)
C11A Ru2 C14A 59.4(10)
C21 Ru2 C13A 147.8(10)
B4 Ru2 C13A 121.3(13)
B3 Ru2 C13A 89.3(8)
C12A Ru2 C13A 37.3(10)
B1 Ru2 C13A 109.9(9)
C11A Ru2 C13A 61.9(12)
C14A Ru2 C13A 36.0(8)
C21 Ru2 C14 95.2(7)
B4 Ru2 C14 143.5(7)
B3 Ru2 C14 119.7(8)
C12 Ru2 C14 61.6(7)
C13 Ru2 C14 37.3(7)
B1 Ru2 C14 161.0(8)
C21 Ru2 C15A 90.6(8)
B4 Ru2 C15A 120.4(14)
B3 Ru2 C15A 142.3(13)
C12A Ru2 C15A 61.3(12)
B1 Ru2 C15A 162.3(12)
C11A Ru2 C15A 34.1(13)
C14A Ru2 C15A 36.8(9)
C13A Ru2 C15A 61.5(10)
C22 Fe C23 98.1(3)
C22 Fe C24 92.7(3)
C23 Fe C24 93.7(3)
C22 Fe B3 114.4(3)
C23 Fe B3 76.2(3)
C24 Fe B3 152.0(3)
C22 Fe B2 77.6(3)
C23 Fe B2 114.8(3)
C24 Fe B2 150.8(3)
B3 Fe B2 50.3(2)
C22 Fe C21 130.6(2)
C23 Fe C21 128.1(2)
C24 Fe C21 70.4(2)
B3 Fe C21 95.0(2)
B2 Fe C21 94.9(2)
C22 Fe Ru2 155.3(2)
C23 Fe Ru2 97.3(2)
C24 Fe Ru2 105.3(2)
B3 Fe Ru2 51.65(15)
B2 Fe Ru2 78.5(2)
C21 Fe Ru2 46.12(10)
C22 Fe Ru1 100.3(2)
C23 Fe Ru1 153.0(2)
C24 Fe Ru1 104.9(2)
B3 Fe Ru1 78.2(2)
B2 Fe Ru1 51.4(2)
C21 Fe Ru1 45.99(10)
Ru2 Fe Ru1 59.23(2)
B2 B1 B3 62.3(4)
B2 B1 B4 126.2(4)
B3 B1 B4 125.6(4)
B2 B1 Ru1 65.2(2)
B3 B1 Ru1 101.7(3)
B4 B1 Ru1 61.2(2)
B2 B1 Ru2 101.5(3)
B3 B1 Ru2 64.9(2)
B4 B1 Ru2 60.8(2)
Ru1 B1 Ru2 74.1(2)
B2 B1 H1 127.5(28)
B3 B1 H1 129.5(29)
B4 B1 H1 90.0(29)
Ru1 B1 H1 128.1(29)
Ru2 B1 H1 130.6(28)
B1 B2 B3 59.0(3)
B1 B2 Fe 105.0(3)
B3 B2 Fe 64.7(3)
B1 B2 Ru1 68.8(3)
B3 B2 Ru1 102.1(3)
Fe B2 Ru1 79.5(2)
B1 B2 H2 127.5(30)
B3 B2 H2 123.5(29)
Fe B2 H2 123.6(30)
Ru1 B2 H2 133.9(29)
B1 B3 B2 58.8(3)
B1 B3 Fe 105.0(3)
B2 B3 Fe 65.0(3)
B1 B3 Ru2 69.2(3)
B2 B3 Ru2 102.2(3)
Fe B3 Ru2 79.3(2)
B1 B3 H3 128.5(28)
B2 B3 H3 127.0(27)
Fe B3 H3 124.0(28)
Ru2 B3 H3 130.4(27)
B1 B4 Ru2 70.6(3)
B1 B4 Ru1 70.2(2)
Ru2 B4 Ru1 80.9(2)
B1 B4 H4 125.3(27)
Ru2 B4 H4 137.4(26)
Ru1 B4 H4 140.0(27)
C5 C1 C2 108.0(4)
C5 C1 C6 124.9(6)
C2 C1 C6 126.8(5)
C5 C1 Ru1 73.9(3)
C2 C1 Ru1 69.7(2)
C6 C1 Ru1 126.9(4)
C1 C2 C3 106.3(4)
C1 C2 C7 126.9(6)
C3 C2 C7 126.2(5)
C1 C2 Ru1 73.0(2)
C3 C2 Ru1 70.6(2)
C7 C2 Ru1 128.5(4)
C4 C3 C2 107.4(4)
C4 C3 C8 127.6(6)
C2 C3 C8 124.6(6)
C4 C3 Ru1 74.4(3)
C2 C3 Ru1 71.6(2)
C8 C3 Ru1 125.0(4)
C5 C4 C3 109.0(5)
C5 C4 C9 125.3(6)
C3 C4 C9 125.3(6)
C5 C4 Ru1 73.8(3)
C3 C4 Ru1 69.0(3)
C9 C4 Ru1 129.2(4)
C4 C5 C1 109.3(4)
C4 C5 C10 124.4(6)
C1 C5 C10 126.2(6)
C4 C5 Ru1 71.3(3)
C1 C5 Ru1 70.5(3)
C10 C5 Ru1 127.8(3)
C1 C6 H6A 109.5(4)
C1 C6 H6B 109.5(3)
H6A C6 H6B 109.5
C1 C6 H6C 109.5(3)
H6A C6 H6C 109.5
H6B C6 H6C 109.5
C2 C7 H7A 109.5(4)
C2 C7 H7B 109.5(3)
H7A C7 H7B 109.5
C2 C7 H7C 109.5(4)
H7A C7 H7C 109.5
H7B C7 H7C 109.5
C3 C8 H8A 109.5(3)
C3 C8 H8B 109.5(5)
H8A C8 H8B 109.5
C3 C8 H8C 109.5(4)
H8A C8 H8C 109.5
H8B C8 H8C 109.5
C4 C9 H9A 109.5(3)
C4 C9 H9B 109.5(4)
H9A C9 H9B 109.5
C4 C9 H9C 109.5(4)
H9A C9 H9C 109.5
H9B C9 H9C 109.5
C5 C10 H10A 109.5(4)
C5 C10 H10B 109.5(3)
H10A C10 H10B 109.5
C5 C10 H10C 109.5(4)
H10A C10 H10C 109.5
H10B C10 H10C 109.5
C15 C11 C12 105.7(19)
C15 C11 C16 127.1(27)
C12 C11 C16 126.9(25)
C15 C11 Ru2 73.3(19)
C12 C11 Ru2 67.1(14)
C16 C11 Ru2 129.1(21)
C13 C12 C11 109.1(15)
C13 C12 C17 126.3(25)
C11 C12 C17 124.5(24)
C13 C12 Ru2 72.7(11)
C11 C12 Ru2 75.6(14)
C17 C12 Ru2 120.8(11)
C12 C13 C14 108.0(17)
C12 C13 C18 125.8(27)
C14 C13 C18 125.8(30)
C12 C13 Ru2 70.6(11)
C14 C13 Ru2 73.4(13)
C18 C13 Ru2 127.7(13)
C15 C14 C13 106.7(24)
C15 C14 C19 126.3(30)
C13 C14 C19 126.8(28)
C15 C14 Ru2 74.5(19)
C13 C14 Ru2 69.3(13)
C19 C14 Ru2 125.8(15)
C14 C15 C11 110.5(26)
C14 C15 C20 124.8(35)
C11 C15 C20 124.6(27)
C14 C15 Ru2 70.1(16)
C11 C15 Ru2 71.4(20)
C20 C15 Ru2 128.9(23)
C11 C16 H16A 109.5(15)
C11 C16 H16B 109.5(15)
H16A C16 H16B 109.5
C11 C16 H16C 109.5(14)
H16A C16 H16C 109.5
H16B C16 H16C 109.5
C12 C17 H17A 109.5(9)
C12 C17 H17B 109.5(12)
H17A C17 H17B 109.5
C12 C17 H17C 109.5(10)
H17A C17 H17C 109.5
H17B C17 H17C 109.5
C13 C18 H18A 109.5(14)
C13 C18 H18B 109.5(9)
H18A C18 H18B 109.5
C13 C18 H18C 109.5(14)
H18A C18 H18C 109.5
H18B C18 H18C 109.5
C14 C19 H19A 109.5(13)
C14 C19 H19B 109.5(12)
H19A C19 H19B 109.5
C14 C19 H19C 109.5(11)
H19A C19 H19C 109.5
H19B C19 H19C 109.5
C15 C20 H20A 109.5(17)
C15 C20 H20B 109.5(16)
H20A C20 H20B 109.5
C15 C20 H20C 109.5(18)
H20A C20 H20C 109.5
H20B C20 H20C 109.5
C15A C11A C12A 110.8(21)
C15A C11A C16A 129.6(53)
C12A C11A C16A 118.8(47)
C15A C11A Ru2 75.3(18)
C12A C11A Ru2 70.6(13)
C16A C11A Ru2 128.8(22)
C13A C12A C11A 105.0(20)
C13A C12A C17A 122.0(44)
C11A C12A C17A 132.6(40)
C13A C12A Ru2 71.9(16)
C11A C12A Ru2 71.0(15)
C17A C12A Ru2 126.8(18)
C14A C13A C12A 106.8(26)
C14A C13A C18A 126.2(45)
C12A C13A C18A 126.4(42)
C14A C13A Ru2 71.9(17)
C12A C13A Ru2 70.7(17)
C18A C13A Ru2 128.8(21)
C13A C14A C15A 110.6(25)
C13A C14A C19A 127.3(45)
C15A C14A C19A 121.6(44)
C13A C14A Ru2 72.1(19)
C15A C14A Ru2 73.5(14)
C19A C14A Ru2 127.8(15)
C11A C15A C14A 106.7(21)
C11A C15A C20A 125.0(50)
C14A C15A C20A 128.0(46)
C11A C15A Ru2 70.6(16)
C14A C15A Ru2 69.7(13)
C20A C15A Ru2 128.8(23)
C11A C16A H16D 109.5(16)
C11A C16A H16E 109.5(23)
H16D C16A H16E 109.5
C11A C16A H16F 109.5(26)
H16D C16A H16F 109.5
H16E C16A H16F 109.5
C12A C17A H17D 109.5(15)
C12A C17A H17E 109.5(17)
H17D C17A H17E 109.5
C12A C17A H17F 109.5(22)
H17D C17A H17F 109.5
H17E C17A H17F 109.5
C13A C18A H18D 109.5(15)
C13A C18A H18E 109.5(20)
H18D C18A H18E 109.5
C13A C18A H18F 109.5(20)
H18D C18A H18F 109.5
H18E C18A H18F 109.5
C14A C19A H19D 109.5(20)
C14A C19A H19E 109.5(11)
H19D C19A H19E 109.5
C14A C19A H19F 109.5(21)
H19D C19A H19F 109.5
H19E C19A H19F 109.5
C15A C20A H20D 109.5(22)
C15A C20A H20E 109.5(16)
H20D C20A H20E 109.5
C15A C20A H20F 109.5(23)
H20D C20A H20F 109.5
H20E C20A H20F 109.47(5)
O21 C21 Ru1 136.6(3)
O21 C21 Ru2 137.3(3)
Ru1 C21 Ru2 81.9(2)
O21 C21 Fe 127.7(3)
Ru1 C21 Fe 72.85(13)
Ru2 C21 Fe 72.54(14)
O22 C22 Fe 177.9(6)
O23 C23 Fe 177.9(5)
O24 C24 Fe 176.5(5)

loop_
_geom_bond_atom_site_label_1
_geom_bond_atom_site_label_2
_geom_bond_distance
Ru1 C21 2.045(4)
Ru1 B4 2.068(5)
Ru1 B2 2.161(5)
Ru1 C3 2.206(4)
Ru1 C2 2.220(4)
Ru1 B1 2.220(5)
Ru1 C1 2.263(4)
Ru1 C4 2.276(5)
Ru1 C5 2.307(5)
Ru1 Ru2 2.6816(5)
Ru1 Fe 2.7178(9)
Ru2 C21 2.047(4)
Ru2 B4 2.066(5)
Ru2 B3 2.162(5)
Ru2 C12 2.19(2)
Ru2 C13 2.21(2)
Ru2 C12A 2.23(2)
Ru2 B1 2.232(5)
Ru2 C11A 2.23(3)
Ru2 C14A 2.24(2)
Ru2 C13A 2.24(3)
Ru2 C14 2.27(2)
Ru2 C15A 2.29(3)
Fe C22 1.750(6)
Fe C23 1.765(6)
Fe C24 1.810(7)
Fe B3 2.083(6)
Fe B2 2.086(6)
Fe C21 2.492(4)
B1 B2 1.712(9)
B1 B3 1.715(9)
B1 B4 1.773(8)
B1 H1 1.14(4)
B2 B3 1.772(8)
B2 H2 1.14(4)
B3 H3 1.16(4)
B4 H4 1.12(4)
C1 C5 1.397(7)
C1 C2 1.431(7)
C1 C6 1.494(8)
C2 C3 1.436(7)
C2 C7 1.505(7)
C3 C4 1.410(8)
C3 C8 1.497(8)
C4 C5 1.374(8)
C4 C9 1.528(8)
C5 C10 1.507(7)
C6 H6A 0.96
C6 H6B 0.96
C6 H6C 0.96
C7 H7A 0.96
C7 H7B 0.96
C7 H7C 0.96
C8 H8A 0.96
C8 H8B 0.96
C8 H8C 0.96
C9 H9A 0.96
C9 H9B 0.96
C9 H9C 0.96
C10 H10A 0.96
C10 H10B 0.96
C10 H10C 0.96
C11 C15 1.40(5)
C11 C12 1.44(4)
C11 C16 1.49(2)
C12 C13 1.39(3)
C12 C17 1.51(2)
C13 C14 1.43(3)
C13 C18 1.50(2)
C14 C15 1.40(3)
C14 C19 1.51(2)
C15 C20 1.50(2)
C16 H16A 0.96
C16 H16B 0.96
C16 H16C 0.96
C17 H17A 0.96
C17 H17B 0.96
C17 H17C 0.96
C18 H18A 0.96
C18 H18B 0.96
C18 H18C 0.96
C19 H19A 0.96
C19 H19B 0.96
C19 H19C 0.96
C20 H20A 0.96
C20 H20B 0.96
C20 H20C 0.96
C11A C15A 1.33(5)
C11A C12A 1.47(5)
C11A C16A 1.50(2)
C12A C13A 1.43(4)
C12A C17A 1.48(2)
C13A C14A 1.39(3)
C13A C18A 1.51(3)
C14A C15A 1.43(3)
C14A C19A 1.51(2)
C15A C20A 1.50(2)
C16A H16D 0.96
C16A H16E 0.96
C16A H16F 0.96
C17A H17D 0.96
C17A H17E 0.96
C17A H17F 0.96
C18A H18D 0.96
C18A H18E 0.96
C18A H18F 0.96
C19A H19D 0.96
C19A H19E 0.96
C19A H19F 0.96
C20A H20D 0.96
C20A H20E 0.96
C20A H20F 0.96
C21 O21 1.183(5)
C22 O22 1.152(7)
C23 O23 1.146(7)
C24 O24 1.143(7)
